data_7230470
loop_
_publ_author_name
'Ocansey, Edward'
'Darkwa, James'
'Makhubela, Banothile C. E.'

_publ_section_title
;
 Synthesis, characterization and evaluation of bulky
 bis(pyrazolyl)palladium complexes in Suzuki--Miyaura cross-coupling
 reactions
;
_journal_issue 25
_journal_name_full 'RSC Advances'
_journal_page_first 13826
_journal_paper_doi 10.1039/C8RA01430B
_journal_volume 8
_journal_year 2018
_chemical_formula_moiety 'C22 H18 Cl N2 Pd0.5'
_chemical_formula_sum 'C22 H18 Cl N2 Pd0.5'
_chemical_formula_weight 399.03
_chemical_name_systematic 'bis(2-benzyl-3,5-diphenyl-2,3-dihydro-1H-pyrazol-1-yl)palladium(IV) chloride'
_space_group_crystal_system triclinic
_space_group_IT_number 2
_space_group_name_Hall '-P 1'
_space_group_name_H-M_alt 'P -1'
_symmetry_space_group_name_Hall '-P 1'
_symmetry_space_group_name_H-M 'P -1'
_atom_sites_solution_hydrogens difmap
_atom_sites_solution_primary dual
_audit_creation_date 2016-08-31
_audit_creation_method
;
Olex2 1.2
(compiled 2016.08.25 svn.r3337 for OlexSys, GUI svn.r5221)
;
_audit_update_record
;
2017-06-13 deposited with the CCDC.
2018-03-27 downloaded from the CCDC.
;
_cell_angle_alpha 102.123(2)
_cell_angle_beta 98.442(2)
_cell_angle_gamma 94.970(2)
_cell_formula_units_Z 2
_cell_length_a 6.7767(6)
_cell_length_b 10.2586(9)
_cell_length_c 13.5319(13)
_cell_measurement_reflns_used 6135
_cell_measurement_temperature 100(2)
_cell_measurement_theta_max 28.33
_cell_measurement_theta_min 2.28
_cell_volume 903.05(14)
_computing_cell_refinement 'SAINT v8.34A (Bruker, 2013)'
_computing_data_reduction 'SAINT v8.34A (Bruker, 2013)'
_computing_molecular_graphics 'Olex2 (Dolomanov et al., 2009)'
_computing_publication_material 'Olex2 (Dolomanov et al., 2009)'
_computing_structure_refinement 'ShelXL (Sheldrick, 2015)'
_computing_structure_solution 'ShelXT (Sheldrick, 2015)'
_diffrn_ambient_temperature 100(2)
_diffrn_detector 'Bruker APEX2 area detector'
_diffrn_detector_area_resol_mean 7.9
_diffrn_detector_type 'CCD area detector'
_diffrn_measured_fraction_theta_full 0.999
_diffrn_measured_fraction_theta_max 0.997
_diffrn_measurement_device 'three-circle diffractometer'
_diffrn_measurement_device_type 'Bruker SMART APEX2 area detector'
_diffrn_measurement_method '\w and \f scans'
_diffrn_radiation_monochromator 'mirror optics'
_diffrn_radiation_probe x-ray
_diffrn_radiation_type MoK\a
_diffrn_radiation_wavelength 0.71073
_diffrn_reflns_av_R_equivalents 0.0346
_diffrn_reflns_av_unetI/netI 0.0391
_diffrn_reflns_Laue_measured_fraction_full 0.999
_diffrn_reflns_Laue_measured_fraction_max 0.997
_diffrn_reflns_limit_h_max 9
_diffrn_reflns_limit_h_min -8
_diffrn_reflns_limit_k_max 13
_diffrn_reflns_limit_k_min -13
_diffrn_reflns_limit_l_max 18
_diffrn_reflns_limit_l_min -18
_diffrn_reflns_number 12765
_diffrn_reflns_point_group_measured_fraction_full 0.999
_diffrn_reflns_point_group_measured_fraction_max 0.997
_diffrn_reflns_theta_full 25.242
_diffrn_reflns_theta_max 28.357
_diffrn_reflns_theta_min 2.046
_diffrn_source 'microfocus sealed X-ray tube'
_diffrn_source_type 'Incoatec I\ms'
_diffrn_standards_number 0
_exptl_absorpt_coefficient_mu 0.700
_exptl_absorpt_correction_T_max 0.7457
_exptl_absorpt_correction_T_min 0.6894
_exptl_absorpt_correction_type multi-scan
_exptl_absorpt_process_details
;
SADABS-2014/5 (Bruker,2014/5) was used for absorption correction.
wR2(int) was 0.0500 before and 0.0442 after correction.
The Ratio of minimum to maximum transmission is 0.9245.
The \l/2 correction factor is 0.00150.
;
_exptl_crystal_colour colourless
_exptl_crystal_colour_primary colourless
_exptl_crystal_density_diffrn 1.467
_exptl_crystal_description block
_exptl_crystal_F_000 408
_exptl_crystal_size_max 0.364
_exptl_crystal_size_mid 0.125
_exptl_crystal_size_min 0.12
_refine_diff_density_max 0.457
_refine_diff_density_min -0.311
_refine_diff_density_rms 0.079
_refine_ls_extinction_method none
_refine_ls_goodness_of_fit_ref 1.082
_refine_ls_hydrogen_treatment refall
_refine_ls_matrix_type full
_refine_ls_number_parameters 304
_refine_ls_number_reflns 4497
_refine_ls_number_restraints 0
_refine_ls_restrained_S_all 1.082
_refine_ls_R_factor_all 0.0316
_refine_ls_R_factor_gt 0.0287
_refine_ls_shift/su_max 0.000
_refine_ls_shift/su_mean 0.000
_refine_ls_structure_factor_coef Fsqd
_refine_ls_weighting_details 'w=1/[\s^2^(Fo^2^)+(0.0280P)^2^+0.4300P] where P=(Fo^2^+2Fc^2^)/3'
_refine_ls_weighting_scheme calc
_refine_ls_wR_factor_gt 0.0674
_refine_ls_wR_factor_ref 0.0687
_reflns_Friedel_coverage 0.000
_reflns_number_gt 4175
_reflns_number_total 4497
_reflns_threshold_expression 'I > 2\s(I)'
_cod_data_source_file c8ra01430b2.cif
_cod_data_source_block eo18a
_cod_original_formula_sum 'C22 H18 Cl N2 Pd0.50'
_cod_database_code 7230470
_shelx_space_group_comment
;
The symmetry employed for this shelxl refinement is uniquely defined
by the following loop, which should always be used as a source of
symmetry information in preference to the above space-group names.
They are only intended as comments.
;
_shelx_estimated_absorpt_t_max 0.921
_shelx_estimated_absorpt_t_min 0.785
_olex2_refinement_description
;
;
_shelx_shelxl_version_number 2014/7
_olex2_exptl_crystal_mounting_method 'mounted on a MiTeGen DualThickness Micro-Mount, coated in a layer of Paratone oil'
_olex2_submission_original_sample_id EOI8A
_olex2_submission_special_instructions 'No special instructions were received'

loop_
_space_group_symop_operation_xyz
'x, y, z'
'-x, -y, -z'

loop_
_atom_site_label
_atom_site_type_symbol
_atom_site_fract_x
_atom_site_fract_y
_atom_site_fract_z
_atom_site_U_iso_or_equiv
_atom_site_adp_type
_atom_site_occupancy
_atom_site_site_symmetry_order
_atom_site_calc_flag
_atom_site_refinement_flags_posn
_atom_site_refinement_flags_adp
_atom_site_refinement_flags_occupancy
Pd1 Pd 0.5000 0.5000 0.0000 0.01115(6) Uani 1 2 d S T P
Cl1 Cl 0.73553(6) 0.68220(4) 0.07234(3) 0.01664(10) Uani 1 1 d . . .
N2 N 0.3330(2) 0.56765(15) 0.19516(12) 0.0131(3) Uani 1 1 d . . .
N1 N 0.4455(2) 0.48586(15) 0.13993(12) 0.0127(3) Uani 1 1 d . . .
C22 C 0.2749(3) 0.61495(19) 0.46003(15) 0.0171(4) Uani 1 1 d . . .
H22 H 0.402(4) 0.600(2) 0.4759(18) 0.020(6) Uiso 1 1 d . . .
C6 C 0.3043(3) 0.81257(18) 0.23966(14) 0.0150(4) Uani 1 1 d . . .
C5 C 0.4987(3) 0.8591(2) 0.29212(16) 0.0192(4) Uani 1 1 d . . .
H5 H 0.595(4) 0.807(3) 0.2804(19) 0.028(6) Uiso 1 1 d . . .
C18 C -0.0138(3) 0.6094(2) 0.33138(16) 0.0184(4) Uani 1 1 d . . .
H18 H -0.078(3) 0.587(2) 0.2614(19) 0.021(6) Uiso 1 1 d . . .
C21 C 0.1668(3) 0.6650(2) 0.53660(16) 0.0205(4) Uani 1 1 d . . .
H21 H 0.224(4) 0.682(3) 0.603(2) 0.033(7) Uiso 1 1 d . . .
C12 C 0.7861(3) 0.3086(2) 0.11812(15) 0.0191(4) Uani 1 1 d . . .
H12 H 0.829(3) 0.392(2) 0.1175(16) 0.013(5) Uiso 1 1 d . . .
C7 C 0.2602(3) 0.68345(18) 0.15880(14) 0.0147(3) Uani 1 1 d . . .
H7A H 0.124(3) 0.663(2) 0.1328(17) 0.015(5) Uiso 1 1 d . . .
H7B H 0.323(3) 0.689(2) 0.1012(18) 0.018(6) Uiso 1 1 d . . .
C19 C -0.1213(3) 0.6583(2) 0.40821(17) 0.0217(4) Uani 1 1 d . . .
H19 H -0.248(4) 0.675(3) 0.390(2) 0.030(7) Uiso 1 1 d . . .
C1 C 0.1504(3) 0.8899(2) 0.26067(17) 0.0217(4) Uani 1 1 d . . .
H1 H 0.029(4) 0.863(2) 0.2270(18) 0.019(6) Uiso 1 1 d . . .
C16 C 0.5415(4) 0.1498(2) 0.15566(18) 0.0287(5) Uani 1 1 d . . .
H16 H 0.419(4) 0.129(3) 0.175(2) 0.034(7) Uiso 1 1 d . . .
C20 C -0.0319(3) 0.68541(19) 0.51009(16) 0.0211(4) Uani 1 1 d . . .
H20 H -0.105(4) 0.710(2) 0.5567(19) 0.028(6) Uiso 1 1 d . . .
C13 C 0.8999(4) 0.2053(2) 0.08767(18) 0.0279(5) Uani 1 1 d . . .
H13 H 1.021(4) 0.226(3) 0.067(2) 0.035(7) Uiso 1 1 d . . .
C4 C 0.5374(3) 0.9793(2) 0.36510(17) 0.0251(4) Uani 1 1 d . . .
H4 H 0.663(4) 1.009(3) 0.400(2) 0.036(7) Uiso 1 1 d . . .
C14 C 0.8340(4) 0.0756(2) 0.0906(2) 0.0378(6) Uani 1 1 d . . .
H14 H 0.909(4) 0.006(3) 0.072(2) 0.044(8) Uiso 1 1 d . . .
C3 C 0.3821(4) 1.0549(2) 0.38611(17) 0.0268(5) Uani 1 1 d . . .
H3 H 0.403(4) 1.136(3) 0.437(2) 0.036(7) Uiso 1 1 d . . .
C2 C 0.1891(4) 1.0105(2) 0.33322(19) 0.0281(5) Uani 1 1 d . . .
H2 H 0.083(4) 1.063(3) 0.348(2) 0.036(7) Uiso 1 1 d . . .
C15 C 0.6553(5) 0.0471(2) 0.1238(2) 0.0413(7) Uani 1 1 d . . .
H15 H 0.617(4) -0.034(3) 0.123(2) 0.032(7) Uiso 1 1 d . . .
C10 C 0.4853(3) 0.38862(18) 0.18966(14) 0.0143(3) Uani 1 1 d . . .
C8 C 0.3007(3) 0.52245(18) 0.27964(14) 0.0137(3) Uani 1 1 d . . .
C17 C 0.1858(3) 0.58587(17) 0.35731(14) 0.0142(3) Uani 1 1 d . . .
C11 C 0.6058(3) 0.28117(19) 0.15298(14) 0.0171(4) Uani 1 1 d . . .
C9 C 0.3969(3) 0.40849(18) 0.27776(14) 0.0154(4) Uani 1 1 d . . .
H9 H 0.399(3) 0.355(2) 0.3262(17) 0.018(6) Uiso 1 1 d . . .

loop_
_atom_site_aniso_label
_atom_site_aniso_U_11
_atom_site_aniso_U_22
_atom_site_aniso_U_33
_atom_site_aniso_U_23
_atom_site_aniso_U_13
_atom_site_aniso_U_12
Pd1 0.01266(10) 0.01080(10) 0.01100(10) 0.00274(7) 0.00398(7) 0.00287(7)
Cl1 0.0155(2) 0.0146(2) 0.0183(2) 0.00144(17) 0.00299(17) -0.00090(16)
N2 0.0148(7) 0.0133(7) 0.0124(7) 0.0027(6) 0.0050(6) 0.0051(6)
N1 0.0142(7) 0.0125(7) 0.0130(7) 0.0032(6) 0.0049(6) 0.0048(6)
C22 0.0189(9) 0.0162(9) 0.0172(9) 0.0041(7) 0.0046(8) 0.0032(7)
C6 0.0200(9) 0.0131(8) 0.0141(9) 0.0056(7) 0.0053(7) 0.0040(7)
C5 0.0206(9) 0.0189(9) 0.0189(10) 0.0056(8) 0.0033(8) 0.0036(8)
C18 0.0192(9) 0.0212(9) 0.0156(10) 0.0043(8) 0.0043(8) 0.0049(8)
C21 0.0285(10) 0.0193(9) 0.0132(10) 0.0006(8) 0.0065(8) 0.0021(8)
C12 0.0217(9) 0.0190(9) 0.0195(10) 0.0067(8) 0.0062(8) 0.0075(8)
C7 0.0169(9) 0.0153(8) 0.0136(9) 0.0045(7) 0.0040(7) 0.0064(7)
C19 0.0178(9) 0.0231(10) 0.0286(11) 0.0095(9) 0.0097(8) 0.0076(8)
C1 0.0191(9) 0.0174(9) 0.0268(11) -0.0007(8) 0.0054(8) 0.0033(8)
C16 0.0434(13) 0.0214(10) 0.0325(12) 0.0141(9) 0.0259(11) 0.0130(10)
C20 0.0281(10) 0.0154(9) 0.0231(11) 0.0024(8) 0.0163(9) 0.0047(8)
C13 0.0313(11) 0.0343(12) 0.0276(12) 0.0140(10) 0.0162(10) 0.0193(10)
C4 0.0282(11) 0.0241(10) 0.0199(11) 0.0049(9) -0.0018(9) -0.0032(9)
C14 0.0601(17) 0.0330(12) 0.0384(14) 0.0202(11) 0.0325(13) 0.0339(12)
C3 0.0414(13) 0.0147(9) 0.0209(11) -0.0027(8) 0.0065(9) -0.0012(9)
C2 0.0317(12) 0.0188(10) 0.0331(13) -0.0010(9) 0.0102(10) 0.0078(9)
C15 0.0727(19) 0.0200(11) 0.0506(16) 0.0205(11) 0.0443(15) 0.0243(12)
C10 0.0160(8) 0.0131(8) 0.0151(9) 0.0043(7) 0.0045(7) 0.0033(7)
C8 0.0136(8) 0.0160(8) 0.0122(9) 0.0038(7) 0.0029(7) 0.0020(7)
C17 0.0185(9) 0.0115(8) 0.0147(9) 0.0045(7) 0.0069(7) 0.0034(7)
C11 0.0248(9) 0.0173(9) 0.0129(9) 0.0061(7) 0.0067(7) 0.0101(8)
C9 0.0188(9) 0.0159(9) 0.0136(9) 0.0051(7) 0.0050(7) 0.0052(7)

loop_
_atom_type_symbol
_atom_type_description
_atom_type_scat_dispersion_real
_atom_type_scat_dispersion_imag
_atom_type_scat_source
C C 0.0033 0.0016 'International Tables Vol C Tables 4.2.6.8 and 6.1.1.4'
H H 0.0000 0.0000 'International Tables Vol C Tables 4.2.6.8 and 6.1.1.4'
Cl Cl 0.1484 0.1585 'International Tables Vol C Tables 4.2.6.8 and 6.1.1.4'
N N 0.0061 0.0033 'International Tables Vol C Tables 4.2.6.8 and 6.1.1.4'
Pd Pd -0.9988 1.0072 'International Tables Vol C Tables 4.2.6.8 and 6.1.1.4'

loop_
_geom_angle_atom_site_label_1
_geom_angle_atom_site_label_2
_geom_angle_atom_site_label_3
_geom_angle
_geom_angle_site_symmetry_1
_geom_angle_site_symmetry_3
Cl1 Pd1 Cl1 180.0 2_665 .
N1 Pd1 Cl1 90.39(4) 2_665 2_665
N1 Pd1 Cl1 89.61(4) 2_665 .
N1 Pd1 Cl1 90.39(4) . .
N1 Pd1 Cl1 89.61(4) . 2_665
N1 Pd1 N1 180.0 2_665 .
N1 N2 C7 120.47(14) . .
C8 N2 N1 110.22(14) . .
C8 N2 C7 129.29(15) . .
N2 N1 Pd1 123.97(11) . .
C10 N1 Pd1 128.22(13) . .
C10 N1 N2 107.24(14) . .
C21 C22 H22 120.7(16) . .
C17 C22 H22 118.7(16) . .
C17 C22 C21 120.59(19) . .
C5 C6 C7 121.28(17) . .
C1 C6 C5 118.82(18) . .
C1 C6 C7 119.86(17) . .
C6 C5 H5 118.3(17) . .
C4 C5 C6 120.58(19) . .
C4 C5 H5 121.0(17) . .
C19 C18 H18 120.3(14) . .
C19 C18 C17 119.84(19) . .
C17 C18 H18 119.8(14) . .
C22 C21 H21 120.4(17) . .
C20 C21 C22 119.64(19) . .
C20 C21 H21 119.9(17) . .
C13 C12 H12 120.1(14) . .
C13 C12 C11 120.13(19) . .
C11 C12 H12 119.8(14) . .
N2 C7 C6 113.30(15) . .
N2 C7 H7A 108.5(13) . .
N2 C7 H7B 105.5(13) . .
C6 C7 H7A 112.0(14) . .
C6 C7 H7B 111.6(14) . .
H7A C7 H7B 105.4(18) . .
C18 C19 H19 118.9(17) . .
C20 C19 C18 120.43(19) . .
C20 C19 H19 120.7(17) . .
C6 C1 H1 119.5(16) . .
C2 C1 C6 120.7(2) . .
C2 C1 H1 119.9(16) . .
C15 C16 H16 119.2(16) . .
C11 C16 H16 120.6(16) . .
C11 C16 C15 120.2(2) . .
C21 C20 H20 121.0(17) . .
C19 C20 C21 120.25(19) . .
C19 C20 H20 118.6(17) . .
C12 C13 H13 118.6(17) . .
C14 C13 C12 120.0(2) . .
C14 C13 H13 121.4(17) . .
C5 C4 H4 120.5(18) . .
C5 C4 C3 120.0(2) . .
C3 C4 H4 119.5(18) . .
C13 C14 H14 120.9(17) . .
C13 C14 C15 120.3(2) . .
C15 C14 H14 118.8(17) . .
C4 C3 H3 122.0(17) . .
C2 C3 C4 119.8(2) . .
C2 C3 H3 118.2(17) . .
C1 C2 H2 120.7(17) . .
C3 C2 C1 120.1(2) . .
C3 C2 H2 119.2(16) . .
C16 C15 H15 121.6(18) . .
C14 C15 C16 120.2(2) . .
C14 C15 H15 118.2(18) . .
N1 C10 C11 122.90(16) . .
N1 C10 C9 109.13(16) . .
C9 C10 C11 127.97(16) . .
N2 C8 C17 125.41(16) . .
N2 C8 C9 106.75(16) . .
C9 C8 C17 127.84(16) . .
C22 C17 C18 119.23(17) . .
C22 C17 C8 118.56(17) . .
C18 C17 C8 122.08(17) . .
C12 C11 C10 121.68(17) . .
C16 C11 C12 119.16(18) . .
C16 C11 C10 119.14(17) . .
C10 C9 H9 127.2(14) . .
C8 C9 C10 106.65(15) . .
C8 C9 H9 126.2(14) . .

loop_
_geom_bond_atom_site_label_1
_geom_bond_atom_site_label_2
_geom_bond_distance
_geom_bond_site_symmetry_2
Pd1 Cl1 2.2924(4) .
Pd1 Cl1 2.2924(4) 2_665
Pd1 N1 2.0135(15) 2_665
Pd1 N1 2.0135(15) .
N2 N1 1.363(2) .
N2 C7 1.474(2) .
N2 C8 1.359(2) .
N1 C10 1.340(2) .
C22 H22 0.89(2) .
C22 C21 1.392(3) .
C22 C17 1.391(3) .
C6 C5 1.393(3) .
C6 C7 1.506(3) .
C6 C1 1.391(3) .
C5 H5 0.89(3) .
C5 C4 1.386(3) .
C18 H18 0.95(2) .
C18 C19 1.389(3) .
C18 C17 1.402(3) .
C21 H21 0.90(3) .
C21 C20 1.387(3) .
C12 H12 0.88(2) .
C12 C13 1.393(3) .
C12 C11 1.400(3) .
C7 H7A 0.93(2) .
C7 H7B 0.95(2) .
C19 H19 0.89(3) .
C19 C20 1.382(3) .
C1 H1 0.87(2) .
C1 C2 1.386(3) .
C16 H16 0.93(3) .
C16 C15 1.392(3) .
C16 C11 1.390(3) .
C20 H20 0.87(3) .
C13 H13 0.93(3) .
C13 C14 1.377(3) .
C4 H4 0.90(3) .
C4 C3 1.388(3) .
C14 H14 0.93(3) .
C14 C15 1.381(4) .
C3 H3 0.95(3) .
C3 C2 1.383(3) .
C2 H2 0.95(3) .
C15 H15 0.85(3) .
C10 C11 1.474(2) .
C10 C9 1.397(2) .
C8 C17 1.475(2) .
C8 C9 1.384(2) .
C9 H9 0.94(2) .

loop_
_geom_torsion_atom_site_label_1
_geom_torsion_atom_site_label_2
_geom_torsion_atom_site_label_3
_geom_torsion_atom_site_label_4
_geom_torsion
Pd1 N1 C10 C11 8.9(3)
Pd1 N1 C10 C9 -171.46(13)
N2 N1 C10 C11 -179.58(17)
N2 N1 C10 C9 0.1(2)
N2 C8 C17 C22 -127.92(19)
N2 C8 C17 C18 56.3(3)
N2 C8 C9 C10 -0.2(2)
N1 N2 C7 C6 -129.97(17)
N1 N2 C8 C17 179.78(16)
N1 N2 C8 C9 0.2(2)
N1 C10 C11 C12 45.2(3)
N1 C10 C11 C16 -136.6(2)
N1 C10 C9 C8 0.1(2)
C22 C21 C20 C19 -1.0(3)
C6 C5 C4 C3 -0.4(3)
C6 C1 C2 C3 -0.4(3)
C5 C6 C7 N2 53.8(2)
C5 C6 C1 C2 -0.6(3)
C5 C4 C3 C2 -0.7(3)
C18 C19 C20 C21 0.5(3)
C21 C22 C17 C18 1.0(3)
C21 C22 C17 C8 -174.90(17)
C12 C13 C14 C15 -0.1(4)
C7 N2 N1 Pd1 -6.5(2)
C7 N2 N1 C10 -178.50(16)
C7 N2 C8 C17 -2.1(3)
C7 N2 C8 C9 178.35(18)
C7 C6 C5 C4 178.89(17)
C7 C6 C1 C2 -178.55(18)
C19 C18 C17 C22 -1.5(3)
C19 C18 C17 C8 174.26(17)
C1 C6 C5 C4 1.0(3)
C1 C6 C7 N2 -128.27(18)
C13 C12 C11 C16 -0.7(3)
C13 C12 C11 C10 177.56(19)
C13 C14 C15 C16 -0.7(4)
C4 C3 C2 C1 1.0(3)
C15 C16 C11 C12 -0.1(4)
C15 C16 C11 C10 -178.4(2)
C8 N2 N1 Pd1 171.79(12)
C8 N2 N1 C10 -0.2(2)
C8 N2 C7 C6 52.1(2)
C17 C22 C21 C20 0.3(3)
C17 C18 C19 C20 0.7(3)
C17 C8 C9 C10 -179.72(18)
C11 C12 C13 C14 0.8(3)
C11 C16 C15 C14 0.8(4)
C11 C10 C9 C8 179.69(19)
C9 C10 C11 C12 -134.4(2)
C9 C10 C11 C16 43.8(3)
C9 C8 C17 C22 51.5(3)
C9 C8 C17 C18 -124.2(2)
